data_7103402
loop_
_publ_author_name
'Gordon, Ross J'
'Campbell, John'
'Henderson, David K'
'Henry, Dorothy C R'
'Swart, Ronald M'
'Tasker, Peter A'
'White, Fraser J'
'Wood, Jenny L'
'Yellowlees, Lesley J'

_publ_section_title
;
 Polyacidic multiloading metal extractants.
;
_journal_issue 39
_journal_name_full 'Chemical communications (Cambridge, England)'
_journal_page_first 4801
_journal_page_last 4803
_journal_paper_doi 10.1039/b810610j
_journal_year 2008
_chemical_compound_source 'Ross Gordon'
_chemical_formula_moiety '[Cu2 2(C13 H16 N2 O2)], 2(C H Cl3)'
_chemical_formula_sum 'C28 H34 Cl6 Cu2 N4 O4'
_chemical_formula_weight 830.37
_chemical_name_systematic
;
?
;
_space_group_IT_number 2
_symmetry_cell_setting triclinic
_symmetry_space_group_name_Hall '-P 1'
_symmetry_space_group_name_H-M 'P -1'
_atom_sites_solution_hydrogens geom
_atom_sites_solution_primary direct
_atom_sites_solution_secondary difmap
_audit_creation_method SHELXL-97
_cell_angle_alpha 98.853(4)
_cell_angle_beta 94.933(4)
_cell_angle_gamma 103.343(4)
_cell_formula_units_Z 1
_cell_length_a 5.9794(3)
_cell_length_b 9.9352(5)
_cell_length_c 15.3792(9)
_cell_measurement_temperature 150(2)
_cell_volume 871.33(8)
_computing_molecular_graphics Shelxp
_computing_publication_material 'Platon, encifer'
_computing_structure_refinement 'SHELXL-97 (Sheldrick, 1997)'
_computing_structure_solution 'Shelxs Sheldrick'
_diffrn_ambient_temperature 150(2)
_diffrn_measured_fraction_theta_full 0.994
_diffrn_measured_fraction_theta_max 0.994
_diffrn_measurement_device_type 'Bruker Smart Apex CCD'
_diffrn_measurement_method 'Sphere (Omega Scans)'
_diffrn_radiation_monochromator graphite
_diffrn_radiation_source 'fine-focus sealed tube'
_diffrn_radiation_type MoK\a
_diffrn_radiation_wavelength 0.71073
_diffrn_reflns_av_R_equivalents 0.0675
_diffrn_reflns_av_sigmaI/netI 0.0761
_diffrn_reflns_limit_h_max 7
_diffrn_reflns_limit_h_min -7
_diffrn_reflns_limit_k_max 11
_diffrn_reflns_limit_k_min -11
_diffrn_reflns_limit_l_max 18
_diffrn_reflns_limit_l_min -17
_diffrn_reflns_number 8149
_diffrn_reflns_theta_full 25.03
_diffrn_reflns_theta_max 25.03
_diffrn_reflns_theta_min 1.35
_exptl_absorpt_coefficient_mu 1.719
_exptl_absorpt_correction_T_max 0.9318
_exptl_absorpt_correction_T_min 0.6911
_exptl_absorpt_correction_type multi-scan
_exptl_absorpt_process_details 'SADABS 2007/2'
_exptl_crystal_colour Green
_exptl_crystal_density_diffrn 1.582
_exptl_crystal_density_method 'not measured'
_exptl_crystal_description Needle
_exptl_crystal_F_000 422
_exptl_crystal_recrystallization_method 'Evaporation of chloroform solution'
_exptl_crystal_size_max 0.54
_exptl_crystal_size_mid 0.05
_exptl_crystal_size_min 0.04
_refine_diff_density_max 1.053
_refine_diff_density_min -1.163
_refine_diff_density_rms 0.150
_refine_ls_extinction_method none
_refine_ls_goodness_of_fit_ref 1.303
_refine_ls_hydrogen_treatment constr
_refine_ls_matrix_type full
_refine_ls_number_parameters 199
_refine_ls_number_reflns 3052
_refine_ls_number_restraints 7
_refine_ls_restrained_S_all 1.302
_refine_ls_R_factor_all 0.1073
_refine_ls_R_factor_gt 0.0957
_refine_ls_shift/su_max 0.000
_refine_ls_shift/su_mean 0.000
_refine_ls_structure_factor_coef Fsqd
_refine_ls_weighting_details 'calc w=1/[\s^2^(Fo^2^)+(0.0515P)^2^+6.3537P] where P=(Fo^2^+2Fc^2^)/3'
_refine_ls_weighting_scheme calc
_refine_ls_wR_factor_gt 0.2042
_refine_ls_wR_factor_ref 0.2094
_reflns_number_gt 2750
_reflns_number_total 3052
_reflns_threshold_expression >2sigma(I)
_cod_data_source_file b810610j.txt
_cod_data_source_block pt7052
_cod_database_code 7103402

loop_
_symmetry_equiv_pos_as_xyz
'x, y, z'
'-x, -y, -z'

loop_
_atom_site_label
_atom_site_type_symbol
_atom_site_fract_x
_atom_site_fract_y
_atom_site_fract_z
_atom_site_U_iso_or_equiv
_atom_site_adp_type
_atom_site_occupancy
_atom_site_symmetry_multiplicity
_atom_site_calc_flag
_atom_site_refinement_flags
_atom_site_disorder_assembly
_atom_site_disorder_group
Cu1 Cu 0.96492(17) 0.45148(9) -0.09742(6) 0.0186(3) Uani 1 1 d . . .
O1 O 0.8521(9) 0.5706(5) -0.0055(4) 0.0225(13) Uani 1 1 d . . .
C1 C 0.6819(13) 0.6415(7) -0.0099(5) 0.0185(16) Uani 1 1 d . . .
C2 C 0.6279(14) 0.7136(8) 0.0681(5) 0.0213(17) Uani 1 1 d . . .
C3 C 0.4516(13) 0.7887(8) 0.0619(5) 0.0204(17) Uani 1 1 d . . .
H3 H 0.4093 0.8344 0.1146 0.024 Uiso 1 1 calc R . .
C4 C 0.3421(14) 0.7958(8) -0.0190(6) 0.0222(17) Uani 1 1 d U . .
C5 C 0.3964(14) 0.7206(8) -0.0956(5) 0.0239(18) Uani 1 1 d . . .
H5 H 0.3167 0.7208 -0.1517 0.029 Uiso 1 1 calc R . .
C6 C 0.5654(14) 0.6456(8) -0.0907(6) 0.0234(18) Uani 1 1 d . . .
H6 H 0.6012 0.5964 -0.1436 0.028 Uiso 1 1 calc R . .
C21 C 0.7338(15) 0.7241(8) 0.1560(6) 0.0255(19) Uani 1 1 d . . .
H21 H 0.6774 0.7750 0.2030 0.031 Uiso 1 1 calc R . .
N22 N 0.9039(12) 0.6680(7) 0.1759(5) 0.0248(16) Uani 1 1 d . . .
N23 N 0.9939(12) 0.6869(7) 0.2659(4) 0.0228(15) Uani 1 1 d U . .
C24 C 1.1462(14) 0.6075(8) 0.2724(6) 0.0251(18) Uani 1 1 d U . .
O25 O 1.1948(11) 0.5323(6) 0.2066(4) 0.0316(14) Uani 1 1 d U . .
C26 C 1.2403(14) 0.5969(9) 0.3640(6) 0.0253(18) Uani 1 1 d U . .
C27 C 1.497(2) 0.6023(16) 0.3669(7) 0.065(4) Uani 1 1 d . . .
H27A H 1.5595 0.5963 0.4269 0.098 Uiso 1 1 calc R . .
H27B H 1.5791 0.6909 0.3512 0.098 Uiso 1 1 calc R . .
H27C H 1.5183 0.5231 0.3246 0.098 Uiso 1 1 calc R . .
C28 C 1.2043(18) 0.7106(10) 0.4369(6) 0.040(2) Uani 1 1 d . . .
H28A H 1.2711 0.6979 0.4946 0.060 Uiso 1 1 calc R . .
H28B H 1.0381 0.7033 0.4372 0.060 Uiso 1 1 calc R . .
H28C H 1.2806 0.8036 0.4255 0.060 Uiso 1 1 calc R . .
C29 C 1.105(2) 0.4515(10) 0.3803(7) 0.049(3) Uani 1 1 d . . .
H29A H 1.1591 0.4381 0.4396 0.074 Uiso 1 1 calc R . .
H29B H 1.1318 0.3771 0.3356 0.074 Uiso 1 1 calc R . .
H29C H 0.9392 0.4476 0.3759 0.074 Uiso 1 1 calc R . .
C41 C 0.1625(15) 0.8824(8) -0.0245(6) 0.030(2) Uani 1 1 d U . .
H41A H 0.1012 0.8749 -0.0868 0.044 Uiso 1 1 calc R . .
H41B H 0.2354 0.9811 0.0009 0.044 Uiso 1 1 calc R . .
H41C H 0.0356 0.8468 0.0087 0.044 Uiso 1 1 calc R . .
Cl1S Cl -0.2146(5) 0.0521(3) 0.3310(2) 0.0631(9) Uani 1 1 d . . .
Cl2S Cl 0.2392(5) 0.1060(3) 0.43023(19) 0.0538(8) Uani 1 1 d . . .
Cl3S Cl 0.1928(6) 0.0699(3) 0.2402(2) 0.0593(8) Uani 1 1 d . . .
C1S C 0.0631(17) 0.0188(10) 0.3324(7) 0.038(2) Uani 1 1 d . . .
H1S H 0.0456 -0.0846 0.3288 0.045 Uiso 1 1 calc R . .

loop_
_atom_site_aniso_label
_atom_site_aniso_U_11
_atom_site_aniso_U_22
_atom_site_aniso_U_33
_atom_site_aniso_U_23
_atom_site_aniso_U_13
_atom_site_aniso_U_12
Cu1 0.0219(5) 0.0128(5) 0.0244(5) 0.0039(4) -0.0009(4) 0.0116(4)
O1 0.022(3) 0.012(3) 0.037(3) 0.006(2) -0.001(3) 0.010(2)
C1 0.016(4) 0.012(3) 0.027(4) 0.003(3) -0.004(3) 0.006(3)
C2 0.021(4) 0.012(4) 0.030(4) 0.004(3) -0.002(3) 0.004(3)
C3 0.019(4) 0.015(4) 0.028(4) 0.002(3) 0.000(3) 0.008(3)
C4 0.021(4) 0.013(4) 0.037(5) 0.011(3) 0.003(4) 0.009(3)
C5 0.027(4) 0.023(4) 0.024(4) 0.005(3) -0.004(3) 0.013(3)
C6 0.026(4) 0.016(4) 0.030(4) 0.007(3) -0.006(4) 0.009(3)
C21 0.035(5) 0.010(4) 0.030(5) 0.000(3) -0.007(4) 0.008(3)
N22 0.028(4) 0.013(3) 0.033(4) 0.000(3) -0.005(3) 0.009(3)
N23 0.026(4) 0.018(3) 0.029(4) 0.007(3) -0.001(3) 0.012(3)
C24 0.023(4) 0.020(4) 0.040(5) 0.008(4) 0.006(4) 0.018(3)
O25 0.041(4) 0.037(3) 0.026(3) 0.006(3) 0.000(3) 0.029(3)
C26 0.025(4) 0.029(4) 0.027(4) 0.010(4) 0.005(3) 0.013(4)
C27 0.054(8) 0.118(12) 0.038(6) 0.011(7) -0.007(5) 0.055(8)
C28 0.047(6) 0.031(5) 0.041(6) 0.007(4) -0.007(5) 0.012(4)
C29 0.080(8) 0.024(5) 0.042(6) 0.011(4) -0.003(6) 0.011(5)
C41 0.029(5) 0.011(4) 0.055(6) 0.011(4) 0.006(4) 0.013(3)
Cl1S 0.0433(16) 0.0391(15) 0.102(3) -0.0089(15) -0.0027(16) 0.0193(12)
Cl2S 0.0647(19) 0.0289(13) 0.0599(17) -0.0017(12) -0.0137(14) 0.0099(12)
Cl3S 0.072(2) 0.0509(16) 0.0574(18) 0.0117(14) 0.0066(15) 0.0206(15)
C1S 0.040(6) 0.027(5) 0.049(6) 0.007(4) 0.003(5) 0.015(4)

loop_
_atom_type_symbol
_atom_type_description
_atom_type_scat_dispersion_real
_atom_type_scat_dispersion_imag
_atom_type_scat_source
C C 0.0033 0.0016 'International Tables Vol C Tables 4.2.6.8 and 6.1.1.4'
H H 0.0000 0.0000 'International Tables Vol C Tables 4.2.6.8 and 6.1.1.4'
Cl Cl 0.1484 0.1585 'International Tables Vol C Tables 4.2.6.8 and 6.1.1.4'
Cu Cu 0.3201 1.2651 'International Tables Vol C Tables 4.2.6.8 and 6.1.1.4'
N N 0.0061 0.0033 'International Tables Vol C Tables 4.2.6.8 and 6.1.1.4'
O O 0.0106 0.0060 'International Tables Vol C Tables 4.2.6.8 and 6.1.1.4'

loop_
_geom_angle_atom_site_label_1
_geom_angle_atom_site_label_2
_geom_angle_atom_site_label_3
_geom_angle
_geom_angle_site_symmetry_1
_geom_angle_site_symmetry_3
_geom_angle_publ_flag
N22 Cu1 O25 81.6(3) 2_765 2_765 ?
N22 Cu1 O1 93.1(3) 2_765 2_765 ?
O25 Cu1 O1 174.3(2) 2_765 2_765 ?
N22 Cu1 O1 173.5(3) 2_765 . ?
O25 Cu1 O1 104.9(2) 2_765 . ?
O1 Cu1 O1 80.4(2) 2_765 . ?
N22 Cu1 Cu1 134.0(2) 2_765 2_765 ?
O25 Cu1 Cu1 144.40(17) 2_765 2_765 ?
O1 Cu1 Cu1 40.86(16) 2_765 2_765 ?
O1 Cu1 Cu1 39.58(15) . 2_765 ?
C1 O1 Cu1 128.5(5) . 2_765 ?
C1 O1 Cu1 131.8(5) . . ?
Cu1 O1 Cu1 99.6(2) 2_765 . ?
O1 C1 C6 120.7(7) . . ?
O1 C1 C2 119.8(7) . . ?
C6 C1 C2 119.4(7) . . ?
C1 C2 C21 127.0(7) . . ?
C1 C2 C3 118.9(7) . . ?
C21 C2 C3 114.1(7) . . ?
C4 C3 C2 121.2(7) . . ?
C4 C3 H3 119.4 . . ?
C2 C3 H3 119.4 . . ?
C3 C4 C5 118.5(7) . . ?
C3 C4 C41 120.4(8) . . ?
C5 C4 C41 121.0(7) . . ?
C6 C5 C4 120.9(7) . . ?
C6 C5 H5 119.5 . . ?
C4 C5 H5 119.5 . . ?
C1 C6 C5 120.9(8) . . ?
C1 C6 H6 119.5 . . ?
C5 C6 H6 119.5 . . ?
N22 C21 C2 123.9(8) . . ?
N22 C21 H21 118.0 . . ?
C2 C21 H21 118.0 . . ?
C21 N22 N23 118.1(7) . . ?
C21 N22 Cu1 127.4(6) . 2_765 ?
N23 N22 Cu1 114.3(5) . 2_765 ?
C24 N23 N22 108.2(6) . . ?
O25 C24 N23 123.3(8) . . ?
O25 C24 C26 119.2(7) . . ?
N23 C24 C26 117.1(7) . . ?
C24 O25 Cu1 112.4(5) . 2_765 ?
C24 C26 C27 109.3(8) . . ?
C24 C26 C28 113.9(7) . . ?
C27 C26 C28 109.6(8) . . ?
C24 C26 C29 105.5(7) . . ?
C27 C26 C29 110.0(9) . . ?
C28 C26 C29 108.4(8) . . ?
C26 C27 H27A 109.5 . . ?
C26 C27 H27B 109.5 . . ?
H27A C27 H27B 109.5 . . ?
C26 C27 H27C 109.5 . . ?
H27A C27 H27C 109.5 . . ?
H27B C27 H27C 109.5 . . ?
C26 C28 H28A 109.5 . . ?
C26 C28 H28B 109.5 . . ?
H28A C28 H28B 109.5 . . ?
C26 C28 H28C 109.5 . . ?
H28A C28 H28C 109.5 . . ?
H28B C28 H28C 109.5 . . ?
C26 C29 H29A 109.5 . . ?
C26 C29 H29B 109.5 . . ?
H29A C29 H29B 109.5 . . ?
C26 C29 H29C 109.5 . . ?
H29A C29 H29C 109.5 . . ?
H29B C29 H29C 109.5 . . ?
C4 C41 H41A 109.5 . . ?
C4 C41 H41B 109.5 . . ?
H41A C41 H41B 109.5 . . ?
C4 C41 H41C 109.5 . . ?
H41A C41 H41C 109.5 . . ?
H41B C41 H41C 109.5 . . ?
Cl2S C1S Cl3S 110.1(6) . . ?
Cl2S C1S Cl1S 110.9(5) . . ?
Cl3S C1S Cl1S 110.3(5) . . ?
Cl2S C1S H1S 108.4 . . ?
Cl3S C1S H1S 108.4 . . ?
Cl1S C1S H1S 108.4 . . ?

loop_
_geom_bond_atom_site_label_1
_geom_bond_atom_site_label_2
_geom_bond_distance
_geom_bond_site_symmetry_2
_geom_bond_publ_flag
Cu1 N22 1.906(7) 2_765 ?
Cu1 O25 1.906(6) 2_765 ?
Cu1 O1 1.916(5) 2_765 ?
Cu1 O1 1.967(5) . ?
Cu1 Cu1 2.965(2) 2_765 ?
O1 C1 1.368(9) . ?
O1 Cu1 1.916(5) 2_765 ?
C1 C6 1.382(10) . ?
C1 C2 1.402(11) . ?
C2 C21 1.420(11) . ?
C2 C3 1.430(10) . ?
C3 C4 1.375(11) . ?
C3 H3 0.9500 . ?
C4 C5 1.399(11) . ?
C4 C41 1.528(10) . ?
C5 C6 1.391(11) . ?
C5 H5 0.9500 . ?
C6 H6 0.9500 . ?
C21 N22 1.303(10) . ?
C21 H21 0.9500 . ?
N22 N23 1.410(9) . ?
N22 Cu1 1.906(7) 2_765 ?
N23 C24 1.342(9) . ?
C24 O25 1.259(10) . ?
C24 C26 1.500(12) . ?
O25 Cu1 1.906(6) 2_765 ?
C26 C27 1.521(13) . ?
C26 C28 1.531(12) . ?
C26 C29 1.552(13) . ?
C27 H27A 0.9800 . ?
C27 H27B 0.9800 . ?
C27 H27C 0.9800 . ?
C28 H28A 0.9800 . ?
C28 H28B 0.9800 . ?
C28 H28C 0.9800 . ?
C29 H29A 0.9800 . ?
C29 H29B 0.9800 . ?
C29 H29C 0.9800 . ?
C41 H41A 0.9800 . ?
C41 H41B 0.9800 . ?
C41 H41C 0.9800 . ?
Cl1S C1S 1.766(10) . ?
Cl2S C1S 1.740(10) . ?
Cl3S C1S 1.760(11) . ?
C1S H1S 1.0000 . ?
